data_2203909
loop_
_publ_author_name
'Ton, Quoc Cuong'
'Bolte, Michael'

_publ_section_title
;
 <i>N</i>-Benzoyl-<i>N</i>'-(1,1-dimethyl-3-oxobutyl)hydrazine
 hydrochloride
;
_journal_issue 7
_journal_name_full 'Acta Crystallographica Section E'
_journal_page_first o1129
_journal_page_last o1130
_journal_paper_doi 10.1107/S1600536804011778
_journal_volume 60
_journal_year 2004
_chemical_formula_iupac 'C13 H19 N2 O2 +, Cl -'
_chemical_formula_moiety 'C13 H19 N2 O2 +, Cl -'
_chemical_formula_sum 'C13 H19 Cl N2 O2'
_chemical_formula_weight 270.75
_chemical_name_systematic ?
_space_group_IT_number 14
_symmetry_cell_setting monoclinic
_symmetry_space_group_name_Hall '-P 2ybc'
_symmetry_space_group_name_H-M 'P 1 21/c 1'
_atom_sites_solution_hydrogens geom
_atom_sites_solution_primary direct
_atom_sites_solution_secondary difmap
_audit_creation_method SHELXL-97
_cell_angle_alpha 90.00
_cell_angle_beta 99.042(9)
_cell_angle_gamma 90.00
_cell_formula_units_Z 4
_cell_length_a 7.0870(10)
_cell_length_b 21.023(2)
_cell_length_c 10.0190(10)
_cell_measurement_reflns_used 11582
_cell_measurement_temperature 173(2)
_cell_measurement_theta_max 25.8
_cell_measurement_theta_min 3.5
_cell_volume 1474.2(3)
_computing_cell_refinement X-AREA
_computing_data_collection 'X-AREA (Stoe & Cie, 2001)'
_computing_data_reduction X-AREA
_computing_molecular_graphics 'PLATON (Spek, 1990)'
_computing_publication_material 'SHELX97 and PLATON'
_computing_structure_refinement 'SHELXL97 (Sheldrick, 1997)'
_computing_structure_solution 'SHELXS97 (Sheldrick, 1990)'
_diffrn_ambient_temperature 173(2)
_diffrn_measured_fraction_theta_full 0.992
_diffrn_measured_fraction_theta_max 0.992
_diffrn_measurement_device_type 'Stoe IPDS-II two-circle'
_diffrn_measurement_method \w
_diffrn_radiation_monochromator graphite
_diffrn_radiation_source 'fine-focus sealed tube'
_diffrn_radiation_type MoK\a
_diffrn_radiation_wavelength 0.71073
_diffrn_reflns_av_R_equivalents 0.0503
_diffrn_reflns_av_sigmaI/netI 0.0341
_diffrn_reflns_limit_h_max 8
_diffrn_reflns_limit_h_min -8
_diffrn_reflns_limit_k_max 25
_diffrn_reflns_limit_k_min -25
_diffrn_reflns_limit_l_max 12
_diffrn_reflns_limit_l_min -12
_diffrn_reflns_number 16453
_diffrn_reflns_theta_full 25.85
_diffrn_reflns_theta_max 25.85
_diffrn_reflns_theta_min 3.43
_diffrn_standards_decay_% 0
_diffrn_standards_interval_time 0
_diffrn_standards_number 0
_exptl_absorpt_coefficient_mu 0.256
_exptl_absorpt_correction_T_max 0.9572
_exptl_absorpt_correction_T_min 0.9271
_exptl_absorpt_correction_type multi-scan
_exptl_absorpt_process_details '(MULABS; Spek, 1990; Blessing, 1995)'
_exptl_crystal_colour colourless
_exptl_crystal_density_diffrn 1.220
_exptl_crystal_density_method 'not measured'
_exptl_crystal_description block
_exptl_crystal_F_000 576
_exptl_crystal_size_max 0.30
_exptl_crystal_size_mid 0.23
_exptl_crystal_size_min 0.21
_refine_diff_density_max 0.196
_refine_diff_density_min -0.183
_refine_ls_extinction_method none
_refine_ls_goodness_of_fit_ref 0.954
_refine_ls_hydrogen_treatment mixed
_refine_ls_matrix_type full
_refine_ls_number_parameters 178
_refine_ls_number_reflns 2832
_refine_ls_number_restraints 0
_refine_ls_restrained_S_all 0.954
_refine_ls_R_factor_all 0.0434
_refine_ls_R_factor_gt 0.0299
_refine_ls_shift/su_max 0.000
_refine_ls_shift/su_mean 0.000
_refine_ls_structure_factor_coef Fsqd
_refine_ls_weighting_details 'calc w = 1/[\s^2^(Fo^2^)+(0.0461P)^2^] where P = (Fo^2^+2Fc^2^)/3'
_refine_ls_weighting_scheme calc
_refine_ls_wR_factor_gt 0.0716
_refine_ls_wR_factor_ref 0.0747
_reflns_number_gt 2190
_reflns_number_total 2832
_reflns_threshold_expression I>2\s(I)
_cod_data_source_file lh6217.cif
_cod_data_source_block I
_cod_depositor_comments
;
The following automatic conversions were performed:
'_symmetry_cell_setting' value 'Monoclinic' changed to 'monoclinic'
according to '/home/saulius/struct/CIF-dictionaries/cif_core.dic'
dictionary named 'cif_core.dic' version 2.4.1 from 2010-06-29.

Automatic conversion script
Id: cif_fix_enum 1527 2010-12-29 10:47:43Z saulius 

The following automatic conversions were performed:

'_symmetry_cell_setting' value 'Monoclinic' changed to 'monoclinic'
according to /home/saulius/struct/CIF-dictionaries/cif_core.dic
dictionary named 'cif_core.dic' version 2.4.1 from 2010-06-29.

Automatic conversion script
Id: cif_fix_values 1715 2011-07-08 13:25:40Z adriana 
;
_cod_original_sg_symbol_H-M 'P 21/c'
_cod_database_code 2203909
_cod_database_fobs_code 2203909

loop_
_symmetry_equiv_pos_as_xyz
'x, y, z'
'-x, y+1/2, -z+1/2'
'-x, -y, -z'
'x, -y-1/2, z-1/2'

loop_
_atom_site_label
_atom_site_fract_x
_atom_site_fract_y
_atom_site_fract_z
_atom_site_U_iso_or_equiv
_atom_site_adp_type
_atom_site_calc_flag
_atom_site_refinement_flags
_atom_site_occupancy
_atom_site_type_symbol
Cl1 0.26815(5) -0.049862(16) 0.55788(4) 0.03231(11) Uani d . 1 Cl
O1 0.19226(17) 0.17397(5) 0.75814(11) 0.0405(3) Uani d . 1 O
O2 -0.0643(2) 0.24367(6) 0.50139(13) 0.0543(4) Uani d . 1 O
N1 0.24107(18) 0.09599(6) 0.61420(12) 0.0284(3) Uani d . 1 N
H1 0.256(3) 0.0568(9) 0.6030(18) 0.039(5) Uiso d . 1 H
N2 0.09512(17) 0.12504(6) 0.52094(12) 0.0247(2) Uani d . 1 N
H2A 0.062(2) 0.1575(9) 0.5632(18) 0.033(4) Uiso d . 1 H
H2B -0.015(3) 0.0973(9) 0.5000(19) 0.044(5) Uiso d . 1 H
C1 0.2787(2) 0.12544(6) 0.73594(15) 0.0286(3) Uani d . 1 C
C2 0.1597(2) 0.14780(6) 0.39146(15) 0.0279(3) Uani d . 1 C
C3 -0.0135(2) 0.18182(7) 0.31132(15) 0.0299(3) Uani d . 1 C
H3A 0.0256 0.1993 0.2281 0.036 Uiso calc R 1 H
H3B -0.1134 0.1495 0.2829 0.036 Uiso calc R 1 H
C4 -0.1029(2) 0.23489(7) 0.38087(17) 0.0353(3) Uani d . 1 C
C5 -0.2462(3) 0.27522(9) 0.2940(2) 0.0481(4) Uani d . 1 C
H5A -0.3275 0.2968 0.3506 0.072 Uiso calc R 1 H
H5B -0.3254 0.2484 0.2275 0.072 Uiso calc R 1 H
H5C -0.1798 0.3070 0.2470 0.072 Uiso calc R 1 H
C6 0.3309(2) 0.19170(8) 0.4270(2) 0.0451(4) Uani d . 1 C
H6A 0.2989 0.2257 0.4865 0.068 Uiso calc R 1 H
H6B 0.3642 0.2103 0.3441 0.068 Uiso calc R 1 H
H6C 0.4397 0.1673 0.4733 0.068 Uiso calc R 1 H
C7 0.2086(2) 0.08928(8) 0.31475(16) 0.0371(4) Uani d . 1 C
H7B 0.2326 0.1019 0.2247 0.056 Uiso calc R 1 H
H7C 0.1017 0.0592 0.3058 0.056 Uiso calc R 1 H
H7A 0.3232 0.0690 0.3642 0.056 Uiso calc R 1 H
C11 0.4333(2) 0.09773(6) 0.83579(15) 0.0296(3) Uani d . 1 C
C12 0.5835(2) 0.06410(7) 0.79658(17) 0.0369(4) Uani d . 1 C
H12 0.5855 0.0550 0.7040 0.044 Uiso calc R 1 H
C13 0.7310(3) 0.04403(8) 0.8954(2) 0.0506(5) Uani d . 1 C
H13 0.8368 0.0220 0.8700 0.061 Uiso calc R 1 H
C14 0.7255(3) 0.05584(8) 1.03038(19) 0.0503(5) Uani d . 1 C
H14 0.8262 0.0411 1.0971 0.060 Uiso calc R 1 H
C15 0.5757(3) 0.08871(9) 1.06885(17) 0.0461(4) Uani d . 1 C
H15 0.5722 0.0965 1.1618 0.055 Uiso calc R 1 H
C16 0.4302(2) 0.11041(8) 0.97178(16) 0.0387(4) Uani d . 1 C
H16 0.3277 0.1341 0.9978 0.046 Uiso calc R 1 H

loop_
_atom_site_aniso_label
_atom_site_aniso_U_11
_atom_site_aniso_U_22
_atom_site_aniso_U_33
_atom_site_aniso_U_12
_atom_site_aniso_U_13
_atom_site_aniso_U_23
Cl1 0.02683(17) 0.02674(17) 0.0423(2) -0.00034(13) 0.00216(13) 0.00137(15)
O1 0.0464(7) 0.0401(6) 0.0322(6) 0.0108(5) -0.0022(5) -0.0104(5)
O2 0.0805(10) 0.0434(7) 0.0378(8) 0.0254(6) 0.0057(6) -0.0050(5)
N1 0.0349(6) 0.0231(6) 0.0246(6) 0.0041(5) -0.0040(5) 0.0009(5)
N2 0.0275(6) 0.0237(6) 0.0219(6) 0.0017(5) 0.0008(5) -0.0008(5)
C1 0.0314(7) 0.0277(7) 0.0262(7) -0.0032(5) 0.0026(6) -0.0002(6)
C2 0.0280(7) 0.0297(7) 0.0260(7) 0.0020(6) 0.0045(6) 0.0062(6)
C3 0.0313(7) 0.0307(7) 0.0273(8) 0.0048(6) 0.0033(6) 0.0050(6)
C4 0.0384(8) 0.0293(7) 0.0392(10) 0.0064(6) 0.0090(7) 0.0057(7)
C5 0.0444(10) 0.0468(9) 0.0549(12) 0.0187(8) 0.0135(8) 0.0155(8)
C6 0.0340(8) 0.0422(9) 0.0573(11) -0.0069(7) 0.0011(7) 0.0167(8)
C7 0.0406(8) 0.0429(8) 0.0295(8) 0.0139(7) 0.0106(7) 0.0037(7)
C11 0.0341(8) 0.0259(6) 0.0264(7) -0.0061(6) -0.0026(6) 0.0018(6)
C12 0.0418(9) 0.0288(7) 0.0365(9) 0.0010(6) -0.0049(7) -0.0069(6)
C13 0.0464(10) 0.0394(9) 0.0585(12) 0.0109(7) -0.0152(8) -0.0124(8)
C14 0.0540(11) 0.0417(9) 0.0457(11) -0.0022(8) -0.0214(8) 0.0016(8)
C15 0.0484(10) 0.0581(10) 0.0279(9) -0.0115(8) -0.0059(7) 0.0035(7)
C16 0.0370(8) 0.0498(9) 0.0282(8) -0.0068(7) 0.0020(6) 0.0002(7)

loop_
_atom_type_symbol
_atom_type_description
_atom_type_scat_dispersion_real
_atom_type_scat_dispersion_imag
_atom_type_scat_source
C C 0.0033 0.0016 'International Tables Vol C Tables 4.2.6.8 and 6.1.1.4'
H H 0.0000 0.0000 'International Tables Vol C Tables 4.2.6.8 and 6.1.1.4'
N N 0.0061 0.0033 'International Tables Vol C Tables 4.2.6.8 and 6.1.1.4'
O O 0.0106 0.0060 'International Tables Vol C Tables 4.2.6.8 and 6.1.1.4'
Cl Cl 0.1484 0.1585 'International Tables Vol C Tables 4.2.6.8 and 6.1.1.4'

loop_
_geom_angle_atom_site_label_1
_geom_angle_atom_site_label_2
_geom_angle_atom_site_label_3
_geom_angle
_geom_angle_publ_flag
C1 N1 N2 114.56(12) y
C1 N1 H1 123.8(13) y
N2 N1 H1 115.3(13) y
N1 N2 C2 114.32(11) y
N1 N2 H2A 104.4(12) ?
C2 N2 H2A 108.4(11) ?
N1 N2 H2B 111.2(11) ?
C2 N2 H2B 110.1(11) ?
H2A N2 H2B 108.0(15) ?
O1 C1 N1 120.59(14) ?
O1 C1 C11 122.76(13) ?
N1 C1 C11 116.59(12) ?
N2 C2 C7 107.48(11) ?
N2 C2 C6 109.10(13) ?
C7 C2 C6 111.88(13) ?
N2 C2 C3 105.67(11) ?
C7 C2 C3 109.90(12) ?
C6 C2 C3 112.50(12) ?
C4 C3 C2 117.59(13) ?
C4 C3 H3A 107.9 ?
C2 C3 H3A 107.9 ?
C4 C3 H3B 107.9 ?
C2 C3 H3B 107.9 ?
H3A C3 H3B 107.2 ?
O2 C4 C5 121.42(15) ?
O2 C4 C3 121.95(14) ?
C5 C4 C3 116.61(14) ?
C4 C5 H5A 109.5 ?
C4 C5 H5B 109.5 ?
H5A C5 H5B 109.5 ?
C4 C5 H5C 109.5 ?
H5A C5 H5C 109.5 ?
H5B C5 H5C 109.5 ?
C2 C6 H6A 109.5 ?
C2 C6 H6B 109.5 ?
H6A C6 H6B 109.5 ?
C2 C6 H6C 109.5 ?
H6A C6 H6C 109.5 ?
H6B C6 H6C 109.5 ?
C2 C7 H7B 109.5 ?
C2 C7 H7C 109.5 ?
H7B C7 H7C 109.5 ?
C2 C7 H7A 109.5 ?
H7B C7 H7A 109.5 ?
H7C C7 H7A 109.5 ?
C12 C11 C16 120.42(14) ?
C12 C11 C1 121.92(13) ?
C16 C11 C1 117.51(14) ?
C11 C12 C13 118.62(16) ?
C11 C12 H12 120.7 ?
C13 C12 H12 120.7 ?
C14 C13 C12 120.65(17) ?
C14 C13 H13 119.7 ?
C12 C13 H13 119.7 ?
C15 C14 C13 120.52(16) ?
C15 C14 H14 119.7 ?
C13 C14 H14 119.7 ?
C14 C15 C16 119.63(17) ?
C14 C15 H15 120.2 ?
C16 C15 H15 120.2 ?
C15 C16 C11 120.13(16) ?
C15 C16 H16 119.9 ?
C11 C16 H16 119.9 ?

loop_
_geom_bond_atom_site_label_1
_geom_bond_atom_site_label_2
_geom_bond_distance
_geom_bond_publ_flag
O1 C1 1.2282(18) ?
O2 C4 1.210(2) ?
N1 C1 1.3564(19) y
N1 N2 1.4185(16) y
N1 H1 0.839(19) ?
N2 C2 1.5192(18) y
N2 H2A 0.855(18) ?
N2 H2B 0.97(2) ?
C1 C11 1.482(2) ?
C2 C7 1.519(2) ?
C2 C6 1.521(2) ?
C2 C3 1.5341(19) ?
C3 C4 1.507(2) ?
C3 H3A 0.9900 ?
C3 H3B 0.9900 ?
C4 C5 1.493(2) ?
C5 H5A 0.9800 ?
C5 H5B 0.9800 ?
C5 H5C 0.9800 ?
C6 H6A 0.9800 ?
C6 H6B 0.9800 ?
C6 H6C 0.9800 ?
C7 H7B 0.9800 ?
C7 H7C 0.9800 ?
C7 H7A 0.9800 ?
C11 C12 1.385(2) ?
C11 C16 1.392(2) ?
C12 C13 1.388(2) ?
C12 H12 0.9500 ?
C13 C14 1.381(3) ?
C13 H13 0.9500 ?
C14 C15 1.372(3) ?
C14 H14 0.9500 ?
C15 C16 1.379(2) ?
C15 H15 0.9500 ?
C16 H16 0.9500 ?

loop_
_geom_hbond_atom_site_label_D
_geom_hbond_atom_site_label_H
_geom_hbond_atom_site_label_A
_geom_hbond_site_symmetry_A
_geom_hbond_distance_DH
_geom_hbond_distance_HA
_geom_hbond_distance_DA
_geom_hbond_angle_DHA
N2 H2B Cl1 3_556 0.97(2) 2.05(2) 3.0184(13) 171.7(16)
N1 H1 Cl1 . 0.839(19) 2.29(2) 3.1291(13) 174.4(17)
N2 H2A O1 . 0.855(18) 2.056(18) 2.5818(16) 119.1(14)
N2 H2A O2 . 0.855(18) 2.071(18) 2.7323(16) 133.6(15)

loop_
_geom_torsion_atom_site_label_1
_geom_torsion_atom_site_label_2
_geom_torsion_atom_site_label_3
_geom_torsion_atom_site_label_4
_geom_torsion
C1 N1 N2 C2 119.65(13)
N2 N1 C1 O1 -1.4(2)
N2 N1 C1 C11 -178.62(12)
N1 N2 C2 C7 66.98(15)
N1 N2 C2 C6 -54.52(16)
N1 N2 C2 C3 -175.70(11)
N2 C2 C3 C4 54.81(16)
C7 C2 C3 C4 170.49(13)
C6 C2 C3 C4 -64.15(18)
C2 C3 C4 O2 -12.9(2)
C2 C3 C4 C5 168.80(14)
O1 C1 C11 C12 -149.72(15)
N1 C1 C11 C12 27.5(2)
O1 C1 C11 C16 25.8(2)
N1 C1 C11 C16 -156.96(13)
C16 C11 C12 C13 -0.6(2)
C1 C11 C12 C13 174.80(14)
C11 C12 C13 C14 1.7(3)
C12 C13 C14 C15 -1.3(3)
C13 C14 C15 C16 -0.4(3)
C14 C15 C16 C11 1.5(3)
C12 C11 C16 C15 -1.0(2)
C1 C11 C16 C15 -176.61(14)

loop_
_cod_related_entry_id
_cod_related_entry_database
_cod_related_entry_code
1 ChemSpider 21130681
